data_4346688
loop_
_publ_author_name
'Poitras, Andrew M.'
'Bogart, Justin A.'
'Cole, Bren E.'
'Carroll, Patrick J.'
'Schelter, Eric J.'
'Graves, Christopher R.'

_publ_section_title
;
 Synthesis and Characterization of Aluminum Complexes of Redox-Active
 Pyridyl Nitroxide Ligands.
;
_journal_issue 22
_journal_name_full 'Inorganic chemistry'
_journal_page_first 10901
_journal_page_last 10908
_journal_paper_doi 10.1021/acs.inorgchem.5b01941
_journal_volume 54
_journal_year 2015
_chemical_formula_sum 'C50 H62 Al B N4 O4'
_chemical_formula_weight 820.83
_space_group_IT_number 14
_space_group_name_Hall '-P 2ybc'
_space_group_name_H-M_alt 'P 1 21/c 1'
_symmetry_cell_setting monoclinic
_symmetry_Int_Tables_number 14
_symmetry_space_group_name_H-M 'P 1 21/c 1'
_atom_sites_solution_hydrogens geom
_atom_sites_solution_primary direct
_audit_creation_method SHELXL-97
_cell_angle_alpha 90.00
_cell_angle_beta 102.217(9)
_cell_angle_gamma 90.00
_cell_formula_units_Z 4
_cell_length_a 13.214(2)
_cell_length_b 12.694(2)
_cell_length_c 27.138(5)
_cell_measurement_temperature 100(1)
_cell_volume 4449.0(13)
_computing_data_collection 'Bruker APEX2'
_computing_data_reduction 'Bruker SAINT'
_computing_structure_refinement 'SHELXL-97 (Sheldrick, 2008)'
_computing_structure_solution 'SHELXS-97 (Sheldrick, 2008)'
_diffrn_ambient_temperature 100(1)
_diffrn_measured_fraction_theta_full 0.997
_diffrn_measured_fraction_theta_max 0.997
_diffrn_measurement_device 'CCD Area Detector'
_diffrn_measurement_device_type 'Bruker APEXII'
_diffrn_measurement_method 'phi and omega scans'
_diffrn_radiation_monochromator graphite
_diffrn_radiation_source 'sealed tube'
_diffrn_radiation_type MoK\a
_diffrn_radiation_wavelength 0.71073
_diffrn_reflns_av_R_equivalents 0.0538
_diffrn_reflns_av_sigmaI/netI 0.0344
_diffrn_reflns_limit_h_max 17
_diffrn_reflns_limit_h_min -17
_diffrn_reflns_limit_k_max 16
_diffrn_reflns_limit_k_min -16
_diffrn_reflns_limit_l_max 35
_diffrn_reflns_limit_l_min -35
_diffrn_reflns_number 105448
_diffrn_reflns_theta_full 27.60
_diffrn_reflns_theta_max 27.60
_diffrn_reflns_theta_min 1.54
_exptl_absorpt_coefficient_mu 0.095
_exptl_absorpt_correction_T_max 0.7456
_exptl_absorpt_correction_T_min 0.6961
_exptl_absorpt_correction_type multi-scan
_exptl_absorpt_process_details '(SADABS; Sheldrick, 2007)'
_exptl_crystal_density_diffrn 1.225
_exptl_crystal_density_method 'not measured'
_exptl_crystal_description plate
_exptl_crystal_F_000 1760
_exptl_crystal_size_max 0.47
_exptl_crystal_size_mid 0.10
_exptl_crystal_size_min 0.03
_refine_diff_density_max 0.723
_refine_diff_density_min -0.484
_refine_diff_density_rms 0.051
_refine_ls_extinction_method none
_refine_ls_goodness_of_fit_ref 1.008
_refine_ls_hydrogen_treatment constr
_refine_ls_matrix_type full
_refine_ls_number_parameters 548
_refine_ls_number_reflns 10293
_refine_ls_number_restraints 0
_refine_ls_restrained_S_all 1.008
_refine_ls_R_factor_all 0.0749
_refine_ls_R_factor_gt 0.0474
_refine_ls_shift/su_max 0.001
_refine_ls_shift/su_mean 0.000
_refine_ls_structure_factor_coef Fsqd
_refine_ls_weighting_details 'calc w=1/[\s^2^(Fo^2^)+(0.0569P)^2^+2.9799P] where P=(Fo^2^+2Fc^2^)/3'
_refine_ls_weighting_scheme calc
_refine_ls_wR_factor_gt 0.1116
_refine_ls_wR_factor_ref 0.1266
_reflns_number_gt 7545
_reflns_number_total 10293
_reflns_threshold_expression >2sigma(I)
_cod_data_source_file ic5b01941_si_002.cif
_cod_data_source_block CMPD5(UP4646)
_cod_depositor_comments
;
The following automatic conversions were performed:

data name '_atom_site_symetry_multiplicity' was replaced with
'_atom_site_symmetry_multiplicity' as specified in the replacement
file
'/home/saulius/struct/COD-crude-data/automatic-downloads/DataCite-retrospective/ACS/depositions/lib/lists/replacement-tags.lst'.

Automatic conversion script
Id: cif_correct_tags 6909 2019-04-08 15:41:33Z antanas 
;
_cod_original_sg_symbol_H-M 'P 21/c     '
_cod_database_code 4346688

loop_
_symmetry_equiv_pos_as_xyz
'x, y, z'
'-x, y+1/2, -z+1/2'
'-x, -y, -z'
'x, -y-1/2, z-1/2'

loop_
_atom_site_label
_atom_site_type_symbol
_atom_site_fract_x
_atom_site_fract_y
_atom_site_fract_z
_atom_site_U_iso_or_equiv
_atom_site_adp_type
_atom_site_occupancy
_atom_site_symmetry_multiplicity
_atom_site_calc_flag
_atom_site_refinement_flags
Al1 Al 0.65598(4) 0.35656(4) 0.380037(19) 0.01535(11) Uani 1 1 d .
O1 O 0.64461(9) 0.45450(9) 0.42718(4) 0.0177(2) Uani 1 1 d .
O2 O 0.66407(8) 0.26268(9) 0.33063(4) 0.0188(3) Uani 1 1 d .
O3 O 0.62231(9) 0.25185(9) 0.42783(4) 0.0201(3) Uani 1 1 d .
O4 O 0.80112(9) 0.31744(9) 0.40852(5) 0.0208(3) Uani 1 1 d .
N1 N 0.70634(10) 0.48014(11) 0.34767(5) 0.0171(3) Uani 1 1 d .
N2 N 0.64749(11) 0.56003(10) 0.41124(5) 0.0163(3) Uani 1 1 d .
N3 N 0.50995(10) 0.36038(11) 0.34374(5) 0.0161(3) Uani 1 1 d .
N4 N 0.57849(11) 0.25800(12) 0.29092(6) 0.0237(3) Uani 1 1 d .
C1 C 0.75422(13) 0.47968(14) 0.30841(6) 0.0204(4) Uani 1 1 d .
H1 H 0.7571 0.4168 0.2912 0.027 Uiso 1 1 calc R
C2 C 0.79875(13) 0.56726(14) 0.29273(7) 0.0221(4) Uani 1 1 d .
H2 H 0.8309 0.5647 0.2654 0.029 Uiso 1 1 calc R
C3 C 0.79406(13) 0.66064(14) 0.31931(7) 0.0214(4) Uani 1 1 d .
H3 H 0.8253 0.7212 0.3102 0.028 Uiso 1 1 calc R
C4 C 0.74406(13) 0.66439(13) 0.35873(6) 0.0194(3) Uani 1 1 d .
H4 H 0.7395 0.7272 0.3758 0.026 Uiso 1 1 calc R
C5 C 0.69965(12) 0.57108(13) 0.37291(6) 0.0160(3) Uani 1 1 d .
C6 C 0.65355(13) 0.63589(13) 0.45365(6) 0.0179(3) Uani 1 1 d .
C7 C 0.76629(13) 0.65198(14) 0.48096(7) 0.0228(4) Uani 1 1 d .
H7a H 0.7975 0.5848 0.4908 0.034 Uiso 1 1 calc R
H7b H 0.7685 0.6946 0.5104 0.034 Uiso 1 1 calc R
H7c H 0.8035 0.6866 0.4588 0.034 Uiso 1 1 calc R
C8 C 0.59237(14) 0.58949(14) 0.49031(7) 0.0227(4) Uani 1 1 d .
H8a H 0.5227 0.5752 0.4727 0.034 Uiso 1 1 calc R
H8b H 0.5913 0.6389 0.5170 0.034 Uiso 1 1 calc R
H8c H 0.6246 0.5252 0.5043 0.034 Uiso 1 1 calc R
C9 C 0.59953(14) 0.73913(14) 0.43419(7) 0.0227(4) Uani 1 1 d .
H9a H 0.6348 0.7709 0.4105 0.034 Uiso 1 1 calc R
H9b H 0.6009 0.7863 0.4620 0.034 Uiso 1 1 calc R
H9c H 0.5290 0.7249 0.4180 0.034 Uiso 1 1 calc R
C10 C 0.42995(13) 0.41089(13) 0.35761(6) 0.0181(3) Uani 1 1 d .
H10 H 0.4433 0.4505 0.3871 0.024 Uiso 1 1 calc R
C11 C 0.33108(13) 0.40625(14) 0.33032(7) 0.0199(4) Uani 1 1 d .
H11 H 0.2777 0.4413 0.3409 0.026 Uiso 1 1 calc R
C12 C 0.31198(13) 0.34679(14) 0.28560(7) 0.0220(4) Uani 1 1 d .
H12 H 0.2449 0.3418 0.2664 0.029 Uiso 1 1 calc R
C13 C 0.39083(13) 0.29639(14) 0.27012(7) 0.0219(4) Uani 1 1 d .
H13 H 0.3783 0.2578 0.2403 0.029 Uiso 1 1 calc R
C14 C 0.49268(13) 0.30373(13) 0.30034(6) 0.0182(3) Uani 1 1 d .
C15 C 0.58816(14) 0.18438(15) 0.24958(7) 0.0229(4) Uani 1 1 d .
C16 C 0.55224(17) 0.2385(2) 0.19893(8) 0.0400(5) Uani 1 1 d .
H16a H 0.4802 0.2560 0.1943 0.060 Uiso 1 1 calc R
H16b H 0.5621 0.1920 0.1725 0.060 Uiso 1 1 calc R
H16c H 0.5917 0.3016 0.1980 0.060 Uiso 1 1 calc R
C17 C 0.52609(16) 0.08409(16) 0.25388(9) 0.0384(5) Uani 1 1 d .
H17a H 0.5499 0.0533 0.2866 0.058 Uiso 1 1 calc R
H17b H 0.5355 0.0348 0.2284 0.058 Uiso 1 1 calc R
H17c H 0.4540 0.1014 0.2494 0.058 Uiso 1 1 calc R
C18 C 0.70218(14) 0.15536(16) 0.25465(8) 0.0292(4) Uani 1 1 d .
H18a H 0.7420 0.2182 0.2534 0.044 Uiso 1 1 calc R
H18b H 0.7094 0.1094 0.2275 0.044 Uiso 1 1 calc R
H18c H 0.7268 0.1203 0.2863 0.044 Uiso 1 1 calc R
C19 C 0.58008(14) 0.14822(14) 0.41270(7) 0.0244(4) Uani 1 1 d .
H19a H 0.6297 0.1057 0.3998 0.032 Uiso 1 1 calc R
H19b H 0.5170 0.1539 0.3870 0.032 Uiso 1 1 calc R
C20 C 0.55824(16) 0.10104(16) 0.46049(8) 0.0329(5) Uani 1 1 d .
H20a H 0.5615 0.0247 0.4598 0.044 Uiso 1 1 calc R
H20b H 0.4907 0.1224 0.4656 0.044 Uiso 1 1 calc R
C21 C 0.64467(18) 0.14636(16) 0.50114(8) 0.0351(5) Uani 1 1 d .
H21a H 0.6258 0.1461 0.5338 0.047 Uiso 1 1 calc R
H21b H 0.7085 0.1071 0.5035 0.047 Uiso 1 1 calc R
C22 C 0.65517(16) 0.25761(15) 0.48288(7) 0.0273(4) Uani 1 1 d .
H22a H 0.6113 0.3055 0.4968 0.036 Uiso 1 1 calc R
H22b H 0.7263 0.2816 0.4926 0.036 Uiso 1 1 calc R
C23 C 0.85606(17) 0.23030(19) 0.39205(11) 0.0514(7) Uani 1 1 d .
H23a H 0.8740 0.2463 0.3600 0.068 Uiso 1 1 calc R
H23b H 0.8138 0.1671 0.3882 0.068 Uiso 1 1 calc R
C24 C 0.94937(17) 0.21557(19) 0.43129(10) 0.0456(6) Uani 1 1 d .
H24a H 1.0068 0.1937 0.4166 0.061 Uiso 1 1 calc R
H24b H 0.9380 0.1622 0.4551 0.061 Uiso 1 1 calc R
C25 C 0.97188(15) 0.31974(17) 0.45700(9) 0.0368(5) Uani 1 1 d .
H25a H 1.0336 0.3509 0.4491 0.049 Uiso 1 1 calc R
H25b H 0.9823 0.3117 0.4933 0.049 Uiso 1 1 calc R
C26 C 0.87797(16) 0.38794(18) 0.43709(10) 0.0427(6) Uani 1 1 d .
H26a H 0.8527 0.4198 0.4647 0.057 Uiso 1 1 calc R
H26b H 0.8950 0.4434 0.4156 0.057 Uiso 1 1 calc R
C27 C 0.01740(13) 0.85440(14) 0.29100(6) 0.0196(3) Uani 1 1 d .
C28 C -0.01155(14) 0.94369(14) 0.26058(7) 0.0243(4) Uani 1 1 d .
H28 H -0.0051 1.0096 0.2759 0.032 Uiso 1 1 calc R
C29 C -0.04914(14) 0.93843(15) 0.20891(7) 0.0258(4) Uani 1 1 d .
H29 H -0.0665 0.9999 0.1904 0.034 Uiso 1 1 calc R
C30 C -0.06072(14) 0.84191(16) 0.18500(7) 0.0263(4) Uani 1 1 d .
H30 H -0.0861 0.8378 0.1504 0.035 Uiso 1 1 calc R
C31 C -0.03412(15) 0.75145(16) 0.21312(7) 0.0284(4) Uani 1 1 d .
H31 H -0.0423 0.6859 0.1975 0.038 Uiso 1 1 calc R
C32 C 0.00513(14) 0.75844(14) 0.26510(7) 0.0236(4) Uani 1 1 d .
H32 H 0.0238 0.6967 0.2832 0.031 Uiso 1 1 calc R
C33 C 0.11187(14) 0.75622(13) 0.37664(6) 0.0199(3) Uani 1 1 d .
C34 C 0.05650(15) 0.67703(15) 0.39498(7) 0.0250(4) Uani 1 1 d .
H34 H -0.0132 0.6882 0.3946 0.033 Uiso 1 1 calc R
C35 C 0.10129(16) 0.58190(15) 0.41377(7) 0.0277(4) Uani 1 1 d .
H35 H 0.0616 0.5318 0.4261 0.037 Uiso 1 1 calc R
C36 C 0.20363(16) 0.56144(15) 0.41422(7) 0.0273(4) Uani 1 1 d .
H36 H 0.2334 0.4976 0.4264 0.036 Uiso 1 1 calc R
C37 C 0.26165(15) 0.63744(15) 0.39624(7) 0.0278(4) Uani 1 1 d .
H37 H 0.3310 0.6250 0.3963 0.037 Uiso 1 1 calc R
C38 C 0.21634(15) 0.73216(15) 0.37810(7) 0.0252(4) Uani 1 1 d .
H38 H 0.2570 0.7821 0.3663 0.034 Uiso 1 1 calc R
C39 C 0.14386(13) 0.96199(14) 0.36395(7) 0.0208(4) Uani 1 1 d .
C40 C 0.21639(15) 0.97774(16) 0.33333(7) 0.0278(4) Uani 1 1 d .
H40 H 0.2157 0.9321 0.3064 0.037 Uiso 1 1 calc R
C41 C 0.28906(16) 1.05884(17) 0.34170(8) 0.0355(5) Uani 1 1 d .
H41 H 0.3353 1.0667 0.3205 0.047 Uiso 1 1 calc R
C42 C 0.29251(16) 1.12748(16) 0.38143(9) 0.0379(5) Uani 1 1 d .
H42 H 0.3396 1.1829 0.3867 0.050 Uiso 1 1 calc R
C43 C 0.22524(17) 1.11238(18) 0.41294(10) 0.0435(6) Uani 1 1 d .
H43 H 0.2281 1.1565 0.4405 0.058 Uiso 1 1 calc R
C44 C 0.15264(16) 1.03142(16) 0.40391(8) 0.0334(5) Uani 1 1 d .
H44 H 0.1078 1.0236 0.4258 0.044 Uiso 1 1 calc R
C45 C -0.04113(13) 0.89499(13) 0.37850(7) 0.0201(4) Uani 1 1 d .
C46 C -0.03146(15) 0.88802(15) 0.43089(7) 0.0263(4) Uani 1 1 d .
H46 H 0.0316 0.8664 0.4505 0.035 Uiso 1 1 calc R
C47 C -0.11173(16) 0.91191(15) 0.45488(8) 0.0291(4) Uani 1 1 d .
H47 H -0.1012 0.9074 0.4898 0.039 Uiso 1 1 calc R
C48 C -0.20732(16) 0.94237(14) 0.42690(8) 0.0284(4) Uani 1 1 d .
H48 H -0.2617 0.9576 0.4426 0.038 Uiso 1 1 calc R
C49 C -0.22040(15) 0.94973(14) 0.37508(8) 0.0278(4) Uani 1 1 d .
H49 H -0.2842 0.9699 0.3557 0.037 Uiso 1 1 calc R
C50 C -0.13867(14) 0.92713(13) 0.35174(7) 0.0225(4) Uani 1 1 d .
H50 H -0.1494 0.9337 0.3169 0.030 Uiso 1 1 calc R
B1 B 0.05756(15) 0.86647(15) 0.35238(7) 0.0187(4) Uani 1 1 d .

loop_
_atom_site_aniso_label
_atom_site_aniso_U_11
_atom_site_aniso_U_22
_atom_site_aniso_U_33
_atom_site_aniso_U_23
_atom_site_aniso_U_13
_atom_site_aniso_U_12
Al1 0.0146(2) 0.0130(2) 0.0179(2) -0.00266(19) 0.00231(18) -0.00086(18)
O1 0.0242(6) 0.0110(6) 0.0178(6) -0.0002(4) 0.0043(5) -0.0013(5)
O2 0.0145(5) 0.0192(6) 0.0206(6) -0.0057(5) -0.0010(4) 0.0018(5)
O3 0.0250(6) 0.0149(6) 0.0197(6) -0.0010(5) 0.0028(5) -0.0016(5)
O4 0.0143(6) 0.0171(6) 0.0289(7) -0.0053(5) 0.0001(5) 0.0012(5)
N1 0.0144(6) 0.0178(7) 0.0181(7) -0.0014(6) 0.0014(5) 0.0011(5)
N2 0.0207(7) 0.0099(6) 0.0185(7) -0.0005(5) 0.0044(5) 0.0002(5)
N3 0.0171(6) 0.0128(7) 0.0187(7) -0.0011(5) 0.0046(5) -0.0004(5)
N4 0.0190(7) 0.0269(8) 0.0226(8) -0.0110(6) -0.0015(6) 0.0040(6)
C1 0.0189(8) 0.0217(9) 0.0213(9) -0.0034(7) 0.0057(7) 0.0024(7)
C2 0.0216(8) 0.0263(9) 0.0198(9) 0.0002(7) 0.0080(7) 0.0004(7)
C3 0.0202(8) 0.0198(9) 0.0240(9) 0.0045(7) 0.0042(7) -0.0008(7)
C4 0.0212(8) 0.0160(8) 0.0210(9) 0.0005(7) 0.0043(7) 0.0012(6)
C5 0.0130(7) 0.0157(8) 0.0181(8) -0.0012(6) 0.0007(6) 0.0023(6)
C6 0.0203(8) 0.0153(8) 0.0181(8) -0.0026(6) 0.0039(6) -0.0003(6)
C7 0.0230(9) 0.0214(9) 0.0226(9) -0.0035(7) 0.0015(7) -0.0027(7)
C8 0.0287(9) 0.0188(9) 0.0222(9) -0.0037(7) 0.0087(7) -0.0015(7)
C9 0.0259(9) 0.0171(9) 0.0262(9) -0.0016(7) 0.0084(7) 0.0031(7)
C10 0.0211(8) 0.0139(8) 0.0197(8) -0.0012(6) 0.0054(6) 0.0004(6)
C11 0.0168(8) 0.0190(9) 0.0250(9) -0.0006(7) 0.0067(7) 0.0017(7)
C12 0.0175(8) 0.0227(9) 0.0244(9) -0.0004(7) 0.0013(7) -0.0007(7)
C13 0.0205(8) 0.0234(9) 0.0207(9) -0.0048(7) 0.0016(7) -0.0008(7)
C14 0.0189(8) 0.0158(8) 0.0195(8) -0.0014(7) 0.0034(6) -0.0004(6)
C15 0.0233(9) 0.0241(9) 0.0218(9) -0.0094(7) 0.0062(7) 0.0001(7)
C16 0.0326(11) 0.0639(16) 0.0251(11) 0.0006(10) 0.0094(8) 0.0087(11)
C17 0.0331(11) 0.0262(11) 0.0591(15) -0.0165(10) 0.0174(10) -0.0030(8)
C18 0.0253(9) 0.0332(11) 0.0299(10) -0.0131(8) 0.0075(8) 0.0018(8)
C19 0.0264(9) 0.0183(9) 0.0292(10) -0.0026(7) 0.0077(7) -0.0056(7)
C20 0.0390(11) 0.0257(10) 0.0369(12) 0.0030(9) 0.0148(9) -0.0044(9)
C21 0.0495(13) 0.0259(10) 0.0296(11) 0.0052(9) 0.0073(9) 0.0012(9)
C22 0.0371(10) 0.0249(10) 0.0189(9) -0.0007(7) 0.0035(8) 0.0011(8)
C23 0.0294(11) 0.0404(13) 0.0758(18) -0.0263(13) -0.0082(11) 0.0162(10)
C24 0.0329(11) 0.0366(13) 0.0592(15) -0.0015(11) -0.0086(10) 0.0142(10)
C25 0.0232(10) 0.0335(11) 0.0466(13) 0.0049(10) -0.0087(9) -0.0010(8)
C26 0.0247(10) 0.0296(11) 0.0630(15) -0.0101(11) -0.0152(10) -0.0020(8)
C27 0.0169(8) 0.0215(9) 0.0209(9) 0.0051(7) 0.0052(6) -0.0016(7)
C28 0.0283(9) 0.0179(9) 0.0250(10) 0.0026(7) 0.0018(7) -0.0051(7)
C29 0.0222(9) 0.0283(10) 0.0256(10) 0.0113(8) 0.0019(7) -0.0043(7)
C30 0.0250(9) 0.0355(11) 0.0185(9) 0.0030(8) 0.0049(7) 0.0015(8)
C31 0.0351(10) 0.0251(10) 0.0246(10) -0.0029(8) 0.0059(8) 0.0043(8)
C32 0.0280(9) 0.0201(9) 0.0234(9) 0.0028(7) 0.0075(7) 0.0044(7)
C33 0.0271(9) 0.0171(8) 0.0147(8) -0.0002(7) 0.0025(7) -0.0002(7)
C34 0.0262(9) 0.0220(9) 0.0260(10) 0.0026(7) 0.0034(7) -0.0023(7)
C35 0.0380(11) 0.0190(9) 0.0260(10) 0.0036(7) 0.0067(8) -0.0050(8)
C36 0.0407(11) 0.0211(9) 0.0182(9) 0.0011(7) 0.0022(8) 0.0066(8)
C37 0.0283(9) 0.0272(10) 0.0278(10) -0.0005(8) 0.0058(8) 0.0064(8)
C38 0.0301(9) 0.0220(9) 0.0253(9) 0.0023(7) 0.0096(8) 0.0008(7)
C39 0.0209(8) 0.0161(8) 0.0237(9) 0.0038(7) 0.0006(7) 0.0009(7)
C40 0.0311(10) 0.0279(10) 0.0248(10) 0.0000(8) 0.0065(8) -0.0056(8)
C41 0.0319(11) 0.0380(12) 0.0364(12) 0.0039(10) 0.0067(9) -0.0110(9)
C42 0.0294(10) 0.0254(11) 0.0552(14) -0.0011(10) 0.0008(10) -0.0090(8)
C43 0.0369(12) 0.0347(12) 0.0602(15) -0.0236(11) 0.0131(11) -0.0070(10)
C44 0.0292(10) 0.0297(11) 0.0441(12) -0.0132(9) 0.0140(9) -0.0038(8)
C45 0.0260(9) 0.0114(8) 0.0230(9) 0.0018(7) 0.0054(7) -0.0027(7)
C46 0.0278(9) 0.0273(10) 0.0243(10) 0.0027(8) 0.0065(8) 0.0001(8)
C47 0.0408(11) 0.0242(10) 0.0254(10) 0.0019(8) 0.0136(8) -0.0012(8)
C48 0.0348(10) 0.0155(9) 0.0398(11) -0.0016(8) 0.0194(9) 0.0000(8)
C49 0.0270(9) 0.0185(9) 0.0375(11) -0.0015(8) 0.0061(8) 0.0039(7)
C50 0.0302(9) 0.0132(8) 0.0241(9) -0.0006(7) 0.0055(7) 0.0001(7)
B1 0.0224(9) 0.0148(9) 0.0186(9) 0.0028(7) 0.0037(7) -0.0012(7)

loop_
_atom_type_symbol
_atom_type_description
_atom_type_scat_dispersion_real
_atom_type_scat_dispersion_imag
_atom_type_scat_source
C C 0.0033 0.0016 'International Tables Vol C Tables 4.2.6.8 and 6.1.1.4'
H H 0.0000 0.0000 'International Tables Vol C Tables 4.2.6.8 and 6.1.1.4'
N N 0.0061 0.0033 'International Tables Vol C Tables 4.2.6.8 and 6.1.1.4'
O O 0.0106 0.0060 'International Tables Vol C Tables 4.2.6.8 and 6.1.1.4'
B B 0.0013 0.0007 'International Tables Vol C Tables 4.2.6.8 and 6.1.1.4'
Al Al 0.0645 0.0514 'International Tables Vol C Tables 4.2.6.8 and 6.1.1.4'

loop_
_geom_angle_atom_site_label_1
_geom_angle_atom_site_label_2
_geom_angle_atom_site_label_3
_geom_angle
O1 Al1 O2 177.32(6)
O1 Al1 O3 86.23(5)
O2 Al1 O3 95.74(6)
O1 Al1 O4 96.60(6)
O2 Al1 O4 85.40(5)
O3 Al1 O4 84.75(5)
O1 Al1 N3 96.73(6)
O2 Al1 N3 81.46(6)
O3 Al1 N3 90.69(6)
O4 Al1 N3 165.59(6)
O1 Al1 N1 81.70(6)
O2 Al1 N1 96.58(6)
O3 Al1 N1 165.70(6)
O4 Al1 N1 89.04(6)
N3 Al1 N1 98.28(6)
N2 O1 Al1 115.04(9)
N4 O2 Al1 115.86(9)
C19 O3 C22 110.24(13)
C19 O3 Al1 123.41(10)
C22 O3 Al1 125.22(11)
C23 O4 C26 107.28(15)
C23 O4 Al1 125.57(11)
C26 O4 Al1 124.55(11)
C1 N1 C5 119.64(15)
C1 N1 Al1 127.19(12)
C5 N1 Al1 112.75(11)
C5 N2 O1 112.34(12)
C5 N2 C6 124.50(14)
O1 N2 C6 112.18(12)
C10 N3 C14 119.57(14)
C10 N3 Al1 127.64(12)
C14 N3 Al1 112.79(11)
C14 N4 O2 114.50(13)
C14 N4 C15 128.69(14)
O2 N4 C15 115.27(13)
N1 C1 C2 123.14(16)
C1 C2 C3 117.44(16)
C4 C3 C2 120.92(16)
C3 C4 C5 118.70(16)
N1 C5 N2 113.17(14)
N1 C5 C4 120.14(15)
N2 C5 C4 126.70(15)
N2 C6 C8 107.75(13)
N2 C6 C7 110.37(14)
C8 C6 C7 109.34(14)
N2 C6 C9 109.98(14)
C8 C6 C9 106.40(14)
C7 C6 C9 112.80(14)
N3 C10 C11 122.95(16)
C10 C11 C12 118.01(16)
C13 C12 C11 120.59(16)
C12 C13 C14 118.88(16)
N4 C14 N3 113.56(15)
N4 C14 C13 126.47(16)
N3 C14 C13 119.97(15)
N4 C15 C16 109.78(16)
N4 C15 C18 108.90(14)
C16 C15 C18 107.68(16)
N4 C15 C17 109.39(15)
C16 C15 C17 112.00(17)
C18 C15 C17 109.04(16)
O3 C19 C20 104.36(15)
C19 C20 C21 102.82(16)
C22 C21 C20 102.83(16)
O3 C22 C21 105.03(15)
O4 C23 C24 105.92(19)
C23 C24 C25 106.31(18)
C24 C25 C26 105.76(16)
O4 C26 C25 105.44(17)
C32 C27 C28 114.74(16)
C32 C27 B1 124.64(15)
C28 C27 B1 120.57(16)
C29 C28 C27 123.32(17)
C30 C29 C28 119.91(17)
C29 C30 C31 119.21(17)
C30 C31 C32 120.05(18)
C27 C32 C31 122.75(17)
C34 C33 C38 114.78(16)
C34 C33 B1 122.56(16)
C38 C33 B1 122.58(15)
C35 C34 C33 122.74(18)
C36 C35 C34 120.53(18)
C35 C36 C37 118.86(17)
C38 C37 C36 120.00(18)
C37 C38 C33 123.09(17)
C44 C39 C40 114.66(17)
C44 C39 B1 123.91(17)
C40 C39 B1 121.43(16)
C41 C40 C39 122.68(19)
C42 C41 C40 120.1(2)
C43 C42 C41 118.72(19)
C42 C43 C44 120.5(2)
C39 C44 C43 123.3(2)
C50 C45 C46 114.88(16)
C50 C45 B1 124.43(16)
C46 C45 B1 120.69(15)
C47 C46 C45 123.08(18)
C48 C47 C46 120.14(18)
C49 C48 C47 118.67(18)
C48 C49 C50 120.42(18)
C49 C50 C45 122.79(18)
C27 B1 C33 110.24(14)
C27 B1 C39 108.86(14)
C33 B1 C39 108.90(14)
C27 B1 C45 109.90(14)
C33 B1 C45 109.39(14)
C39 B1 C45 109.53(14)

loop_
_geom_bond_atom_site_label_1
_geom_bond_atom_site_label_2
_geom_bond_distance
Al1 O1 1.8127(12)
Al1 O2 1.8138(13)
Al1 O3 1.9726(13)
Al1 O4 1.9736(12)
Al1 N3 1.9727(15)
Al1 N1 1.9806(15)
O1 N2 1.4107(17)
O2 N4 1.3885(18)
O3 C19 1.454(2)
O3 C22 1.467(2)
O4 C23 1.445(2)
O4 C26 1.449(2)
N1 C1 1.349(2)
N1 C5 1.355(2)
N2 C5 1.371(2)
N2 C6 1.490(2)
N3 C10 1.356(2)
N3 C14 1.357(2)
N4 C14 1.346(2)
N4 C15 1.486(2)
C1 C2 1.367(3)
C2 C3 1.396(3)
C3 C4 1.372(2)
C4 C5 1.411(2)
C6 C8 1.527(2)
C6 C7 1.531(2)
C6 C9 1.532(2)
C10 C11 1.360(2)
C11 C12 1.406(2)
C12 C13 1.363(2)
C13 C14 1.423(2)
C15 C16 1.520(3)
C15 C18 1.529(2)
C15 C17 1.532(3)
C19 C20 1.511(3)
C20 C21 1.523(3)
C21 C22 1.513(3)
C23 C24 1.461(3)
C24 C25 1.495(3)
C25 C26 1.516(3)
C27 C32 1.399(3)
C27 C28 1.407(2)
C27 B1 1.645(3)
C28 C29 1.387(3)
C29 C30 1.380(3)
C30 C31 1.382(3)
C31 C32 1.399(3)
C33 C34 1.395(2)
C33 C38 1.406(3)
C33 B1 1.645(3)
C34 C35 1.393(3)
C35 C36 1.375(3)
C36 C37 1.384(3)
C37 C38 1.386(3)
C39 C44 1.383(3)
C39 C40 1.409(3)
C39 B1 1.649(3)
C40 C41 1.393(3)
C41 C42 1.380(3)
C42 C43 1.371(3)
C43 C44 1.392(3)
C45 C50 1.400(2)
C45 C46 1.403(3)
C45 B1 1.651(3)
C46 C47 1.390(3)
C47 C48 1.384(3)
C48 C49 1.383(3)
C49 C50 1.393(3)
